data_4122393
loop_
_publ_author_name
'Jiang, Yanfeng'
'Chakarawet, Khetpakorn'
'Kohout, Andrea Laura'
'Nava, Matthew'
'Marino, Nadia'
'Cummins, Christopher C.'

_publ_section_title
;
 Dihydrogen Tetrametaphosphate, [P4O12H2](2-): Synthesis, Solubilization
 in Organic Media, Preparation of its Anhydride [P4O11](2-) and Acidic
 Methyl Ester, and Conversion to Tetrametaphosphate Metal Complexes via
 Protonolysis.
;
_journal_issue 34
_journal_name_full 'Journal of the American Chemical Society'
_journal_page_first 11894
_journal_page_last 11897
_journal_paper_doi 10.1021/ja5058339
_journal_volume 136
_journal_year 2014
_chemical_formula_sum 'C72 H62 N2 O12 P8'
_chemical_formula_weight 1394.99
_chemical_name_systematic
;
 ?
;
_space_group_crystal_system orthorhombic
_space_group_IT_number 61
_space_group_name_Hall '-P 2ac 2ab'
_space_group_name_H-M_alt 'P b c a'
_symmetry_space_group_name_Hall '-P 2ac 2ab'
_symmetry_space_group_name_H-M 'P b c a'
_atom_sites_solution_hydrogens geom
_audit_creation_method SHELXL-2013
_cell_angle_alpha 90
_cell_angle_beta 90
_cell_angle_gamma 90
_cell_formula_units_Z 4
_cell_length_a 19.9148(9)
_cell_length_b 16.3924(7)
_cell_length_c 19.9502(9)
_cell_measurement_temperature 100(2)
_cell_volume 6512.8(5)
_computing_structure_refinement 'SHELXL-2013 (Sheldrick, 2013)'
_diffrn_ambient_temperature 100(2)
_diffrn_measured_fraction_theta_full 1.000
_diffrn_measured_fraction_theta_max 0.996
_diffrn_radiation_type MoK\a
_diffrn_radiation_wavelength 0.71073
_diffrn_reflns_av_R_equivalents 0.0383
_diffrn_reflns_av_unetI/netI 0.0230
_diffrn_reflns_Laue_measured_fraction_full 1.000
_diffrn_reflns_Laue_measured_fraction_max 0.996
_diffrn_reflns_limit_h_max 28
_diffrn_reflns_limit_h_min -26
_diffrn_reflns_limit_k_max 23
_diffrn_reflns_limit_k_min -17
_diffrn_reflns_limit_l_max 26
_diffrn_reflns_limit_l_min -28
_diffrn_reflns_number 75134
_diffrn_reflns_point_group_measured_fraction_full 1.000
_diffrn_reflns_point_group_measured_fraction_max 0.996
_diffrn_reflns_theta_full 25.242
_diffrn_reflns_theta_max 30.579
_diffrn_reflns_theta_min 1.906
_exptl_absorpt_coefficient_mu 0.281
_exptl_crystal_density_diffrn 1.423
_exptl_crystal_F_000 2896
_exptl_crystal_size_max 0.500
_exptl_crystal_size_mid 0.400
_exptl_crystal_size_min 0.300
_refine_diff_density_max 0.563
_refine_diff_density_min -0.517
_refine_diff_density_rms 0.059
_refine_ls_extinction_method none
_refine_ls_goodness_of_fit_ref 1.042
_refine_ls_hydrogen_treatment constr
_refine_ls_matrix_type full
_refine_ls_number_parameters 481
_refine_ls_number_reflns 9957
_refine_ls_number_restraints 194
_refine_ls_restrained_S_all 1.049
_refine_ls_R_factor_all 0.0465
_refine_ls_R_factor_gt 0.0371
_refine_ls_shift/su_max 0.001
_refine_ls_shift/su_mean 0.000
_refine_ls_structure_factor_coef Fsqd
_refine_ls_weighting_details 'w=1/[\s^2^(Fo^2^)+(0.0501P)^2^+3.8045P] where P=(Fo^2^+2Fc^2^)/3'
_refine_ls_weighting_scheme calc
_refine_ls_wR_factor_gt 0.0970
_refine_ls_wR_factor_ref 0.1039
_reflns_Friedel_coverage 0.000
_reflns_number_gt 8381
_reflns_number_total 9957
_reflns_threshold_expression 'I > 2\s(I)'
_cod_data_source_file 1.cif
_cod_data_source_block x813135
_cod_depositor_comments 'Adding full bibliography for 4122390--4122394.cif.'
_cod_database_code 4122393
_shelx_space_group_comment
;
The symmetry employed for this shelxl refinement is uniquely defined
by the following loop, which should always be used as a source of
symmetry information in preference to the above space-group names.
They are only intended as comments.
;
_shelx_estimated_absorpt_t_min 0.872
_shelx_estimated_absorpt_t_max 0.920
_shelxl_version_number 2013-4

loop_
_space_group_symop_operation_xyz
'x, y, z'
'-x+1/2, -y, z+1/2'
'-x, y+1/2, -z+1/2'
'x+1/2, -y+1/2, -z'
'-x, -y, -z'
'x-1/2, y, -z-1/2'
'x, -y-1/2, z-1/2'
'-x-1/2, y-1/2, z'

loop_
_atom_site_label
_atom_site_type_symbol
_atom_site_fract_x
_atom_site_fract_y
_atom_site_fract_z
_atom_site_U_iso_or_equiv
_atom_site_adp_type
_atom_site_occupancy
_atom_site_site_symmetry_order
_atom_site_calc_flag
_atom_site_refinement_flags_posn
_atom_site_refinement_flags_adp
_atom_site_refinement_flags_occupancy
_atom_site_disorder_assembly
_atom_site_disorder_group
N1 N 0.17865(6) 0.54495(7) 0.82579(6) 0.0195(2) Uani 1 1 d . . . . .
P3 P 0.24775(2) 0.58879(2) 0.81180(2) 0.01383(7) Uani 1 1 d . . . . .
C311 C 0.23779(7) 0.65454(9) 0.74005(7) 0.0218(3) Uani 1 1 d . . . . .
C312 C 0.28466(8) 0.71570(10) 0.72643(9) 0.0332(4) Uani 1 1 d . . . . .
H312 H 0.3215 0.7244 0.7559 0.040 Uiso 1 1 calc R U . . .
C313 C 0.27713(11) 0.76390(12) 0.66940(10) 0.0488(6) Uani 1 1 d . . . . .
H313 H 0.3090 0.8055 0.6600 0.059 Uiso 1 1 calc R U . . .
C314 C 0.22405(13) 0.75167(14) 0.62675(9) 0.0566(7) Uani 1 1 d . . . . .
H314 H 0.2194 0.7847 0.5879 0.068 Uiso 1 1 calc R U . . .
C315 C 0.17721(12) 0.69143(13) 0.64006(8) 0.0496(6) Uani 1 1 d . . . . .
H315 H 0.1406 0.6834 0.6103 0.059 Uiso 1 1 calc R U . . .
C316 C 0.18347(9) 0.64221(11) 0.69711(8) 0.0331(4) Uani 1 1 d . . . . .
H316 H 0.1512 0.6010 0.7064 0.040 Uiso 1 1 calc R U . . .
C321 C 0.28010(6) 0.65062(7) 0.87867(6) 0.0155(2) Uani 1 1 d . . . . .
C322 C 0.25081(7) 0.72702(8) 0.89003(8) 0.0224(3) Uani 1 1 d . . . . .
H322 H 0.2177 0.7471 0.8600 0.027 Uiso 1 1 calc R U . . .
C323 C 0.26993(8) 0.77345(9) 0.94491(8) 0.0272(3) Uani 1 1 d . . . . .
H323 H 0.2488 0.8244 0.9535 0.033 Uiso 1 1 calc R U . . .
C324 C 0.31998(8) 0.74520(9) 0.98716(7) 0.0248(3) Uani 1 1 d . . . . .
H324 H 0.3341 0.7777 1.0239 0.030 Uiso 1 1 calc R U . . .
C325 C 0.34961(8) 0.66990(9) 0.97627(7) 0.0249(3) Uani 1 1 d . . . . .
H325 H 0.3837 0.6510 1.0057 0.030 Uiso 1 1 calc R U . . .
C326 C 0.32964(7) 0.62191(8) 0.92238(7) 0.0201(2) Uani 1 1 d . . . . .
H326 H 0.3495 0.5699 0.9153 0.024 Uiso 1 1 calc R U . . .
C331 C 0.31008(6) 0.51385(7) 0.79100(6) 0.0148(2) Uani 1 1 d . . . . .
C332 C 0.37664(7) 0.53728(8) 0.77824(7) 0.0205(3) Uani 1 1 d . . . . .
H332 H 0.3892 0.5931 0.7813 0.025 Uiso 1 1 calc R U . . .
C333 C 0.42403(7) 0.47909(9) 0.76110(7) 0.0227(3) Uani 1 1 d . . . . .
H333 H 0.4692 0.4949 0.7530 0.027 Uiso 1 1 calc R U . . .
C334 C 0.40552(7) 0.39768(9) 0.75578(7) 0.0214(3) Uani 1 1 d . . . . .
H334 H 0.4380 0.3579 0.7437 0.026 Uiso 1 1 calc R U . . .
C335 C 0.33975(7) 0.37426(8) 0.76799(7) 0.0214(3) Uani 1 1 d . . . . .
H335 H 0.3273 0.3185 0.7640 0.026 Uiso 1 1 calc R U . . .
C336 C 0.29195(7) 0.43188(8) 0.78607(6) 0.0179(2) Uani 1 1 d . . . . .
H336 H 0.2471 0.4155 0.7950 0.021 Uiso 1 1 calc R U . . .
P4 P 0.12376(2) 0.52827(2) 0.88079(2) 0.01387(7) Uani 1 1 d . . . . .
C411 C 0.09007(6) 0.42778(8) 0.86755(7) 0.0167(2) Uani 1 1 d . . . . .
C412 C 0.09088(7) 0.39469(9) 0.80302(7) 0.0215(3) Uani 1 1 d . . . . .
H412 H 0.1096 0.4245 0.7667 0.026 Uiso 1 1 calc R U . . .
C413 C 0.06374(7) 0.31711(9) 0.79267(9) 0.0292(3) Uani 1 1 d . . . . .
H413 H 0.0645 0.2938 0.7491 0.035 Uiso 1 1 calc R U . . .
C414 C 0.03569(8) 0.27383(9) 0.84544(10) 0.0314(3) Uani 1 1 d . . . . .
H414 H 0.0175 0.2211 0.8378 0.038 Uiso 1 1 calc R U . . .
C415 C 0.03400(8) 0.30702(9) 0.90919(9) 0.0283(3) Uani 1 1 d . . . . .
H415 H 0.0143 0.2775 0.9451 0.034 Uiso 1 1 calc R U . . .
C416 C 0.06141(7) 0.38416(8) 0.92041(7) 0.0218(3) Uani 1 1 d . . . . .
H416 H 0.0606 0.4071 0.9641 0.026 Uiso 1 1 calc R U . . .
C421 C 0.05492(6) 0.59924(8) 0.87622(6) 0.0162(2) Uani 1 1 d . . . . .
C422 C 0.06910(8) 0.68210(9) 0.86780(9) 0.0298(3) Uani 1 1 d . . . . .
H422 H 0.1141 0.6993 0.8609 0.036 Uiso 1 1 calc R U . . .
C423 C 0.01806(8) 0.73938(9) 0.86936(8) 0.0284(3) Uani 1 1 d . . . . .
H423 H 0.0282 0.7957 0.8642 0.034 Uiso 1 1 calc R U . . .
C424 C -0.04774(7) 0.71458(9) 0.87845(7) 0.0227(3) Uani 1 1 d . . . . .
H424 H -0.0827 0.7539 0.8799 0.027 Uiso 1 1 calc R U . . .
C425 C -0.06270(7) 0.63255(9) 0.88543(8) 0.0263(3) Uani 1 1 d . . . . .
H425 H -0.1080 0.6156 0.8910 0.032 Uiso 1 1 calc R U . . .
C426 C -0.01141(7) 0.57475(8) 0.88431(7) 0.0203(2) Uani 1 1 d . . . . .
H426 H -0.0218 0.5185 0.8891 0.024 Uiso 1 1 calc R U . . .
C431 C 0.15421(6) 0.53193(8) 0.96550(6) 0.0163(2) Uani 1 1 d . . . . .
C432 C 0.11890(7) 0.57249(9) 1.01621(7) 0.0216(3) Uani 1 1 d . . . . .
H432 H 0.0787 0.6010 1.0060 0.026 Uiso 1 1 calc R U . . .
C433 C 0.14306(8) 0.57080(10) 1.08171(7) 0.0275(3) Uani 1 1 d . . . . .
H433 H 0.1192 0.5982 1.1162 0.033 Uiso 1 1 calc R U . . .
C434 C 0.20170(9) 0.52925(10) 1.09666(7) 0.0294(3) Uani 1 1 d . . . . .
H434 H 0.2176 0.5277 1.1415 0.035 Uiso 1 1 calc R U . . .
C435 C 0.23749(8) 0.48981(9) 1.04642(7) 0.0271(3) Uani 1 1 d . . . . .
H435 H 0.2779 0.4619 1.0569 0.033 Uiso 1 1 calc R U . . .
C436 C 0.21413(7) 0.49124(8) 0.98072(7) 0.0202(2) Uani 1 1 d . . . . .
H436 H 0.2388 0.4647 0.9463 0.024 Uiso 1 1 calc R U . . .
P1 P -0.04125(2) 0.98231(2) 0.90458(2) 0.02231(8) Uani 1 1 d D U . . .
P2 P 0.07451(2) 0.91615(2) 0.97983(2) 0.02073(8) Uani 1 1 d D U . . .
O1 O 0.03584(11) 0.95707(18) 0.91695(9) 0.0305(6) Uani 0.587(5) 1 d D U P A 1
O2 O -0.06938(19) 0.9976(3) 0.97748(19) 0.0181(6) Uani 0.587(5) 1 d D U P A 1
O11 O -0.07562(14) 0.91346(19) 0.87059(14) 0.0350(6) Uani 0.587(5) 1 d D U P A 1
O12 O -0.03705(17) 1.06268(13) 0.86786(13) 0.0332(7) Uani 0.587(5) 1 d D U P A 1
H12 H -0.0317 1.1006 0.8956 0.050 Uiso 0.587(5) 1 calc R U P A 1
O21 O 0.03192(15) 0.85641(16) 1.01255(16) 0.0281(6) Uani 0.587(5) 1 d D U P A 1
O22 O 0.1428(2) 0.8949(4) 0.9537(3) 0.0301(9) Uani 0.587(5) 1 d D U P A 1
O1A O 0.00897(18) 0.92109(19) 0.93345(19) 0.0317(10) Uani 0.413(5) 1 d D U P A 2
O2A O -0.0868(3) 1.0100(4) 0.9693(3) 0.0227(9) Uani 0.413(5) 1 d D U P A 2
O11A O -0.08450(17) 0.9495(3) 0.85402(18) 0.0351(9) Uani 0.413(5) 1 d D U P A 2
O12A O -0.0032(2) 1.06397(19) 0.88902(18) 0.0295(8) Uani 0.413(5) 1 d D U P A 2
H12A H -0.0047 1.0945 0.9228 0.044 Uiso 0.413(5) 1 calc R U P A 2
O21A O 0.0543(2) 0.8509(2) 1.03304(19) 0.0289(8) Uani 0.413(5) 1 d D U P A 2
O22A O 0.1335(3) 0.9125(5) 0.9428(4) 0.0286(11) Uani 0.413(5) 1 d D U P A 2

loop_
_atom_site_aniso_label
_atom_site_aniso_U_11
_atom_site_aniso_U_22
_atom_site_aniso_U_33
_atom_site_aniso_U_23
_atom_site_aniso_U_13
_atom_site_aniso_U_12
N1 0.0142(5) 0.0279(6) 0.0164(5) -0.0053(4) 0.0031(4) -0.0044(4)
P3 0.01296(14) 0.01581(14) 0.01271(13) 0.00067(11) 0.00136(10) 0.00071(11)
C311 0.0249(6) 0.0252(6) 0.0153(5) 0.0041(5) 0.0051(5) 0.0113(5)
C312 0.0288(8) 0.0327(8) 0.0381(8) 0.0186(7) 0.0159(6) 0.0125(6)
C313 0.0545(11) 0.0436(10) 0.0483(11) 0.0305(9) 0.0356(9) 0.0303(9)
C314 0.0920(17) 0.0541(12) 0.0237(8) 0.0206(8) 0.0244(9) 0.0541(12)
C315 0.0778(15) 0.0518(11) 0.0192(7) -0.0013(7) -0.0102(8) 0.0414(11)
C316 0.0455(9) 0.0345(8) 0.0193(6) -0.0044(6) -0.0077(6) 0.0192(7)
C321 0.0147(5) 0.0138(5) 0.0180(5) 0.0005(4) 0.0019(4) -0.0015(4)
C322 0.0180(6) 0.0158(6) 0.0332(7) -0.0026(5) -0.0035(5) 0.0005(5)
C323 0.0235(7) 0.0177(6) 0.0402(8) -0.0092(6) 0.0011(6) -0.0009(5)
C324 0.0286(7) 0.0216(6) 0.0242(7) -0.0064(5) 0.0015(5) -0.0068(6)
C325 0.0304(7) 0.0227(6) 0.0215(6) -0.0004(5) -0.0074(5) -0.0012(6)
C326 0.0236(6) 0.0165(6) 0.0200(6) 0.0009(5) -0.0026(5) 0.0017(5)
C331 0.0153(5) 0.0164(5) 0.0128(5) 0.0002(4) 0.0007(4) 0.0010(4)
C332 0.0171(6) 0.0196(6) 0.0248(6) -0.0019(5) 0.0032(5) -0.0012(5)
C333 0.0165(6) 0.0295(7) 0.0222(6) -0.0013(5) 0.0027(5) 0.0023(5)
C334 0.0228(6) 0.0249(6) 0.0165(6) -0.0014(5) 0.0001(5) 0.0092(5)
C335 0.0269(7) 0.0169(6) 0.0205(6) -0.0006(5) -0.0020(5) 0.0030(5)
C336 0.0187(6) 0.0174(5) 0.0177(5) 0.0004(4) -0.0011(4) -0.0010(5)
P4 0.01248(14) 0.01447(14) 0.01466(14) -0.00272(11) 0.00196(10) -0.00063(11)
C411 0.0134(5) 0.0140(5) 0.0228(6) -0.0043(4) -0.0029(4) 0.0011(4)
C412 0.0164(6) 0.0233(6) 0.0247(6) -0.0081(5) -0.0022(5) 0.0022(5)
C413 0.0213(7) 0.0261(7) 0.0402(8) -0.0175(6) -0.0076(6) 0.0036(6)
C414 0.0249(7) 0.0151(6) 0.0542(10) -0.0069(6) -0.0118(7) 0.0003(5)
C415 0.0254(7) 0.0163(6) 0.0432(9) 0.0054(6) -0.0068(6) -0.0033(5)
C416 0.0228(6) 0.0164(6) 0.0261(6) 0.0012(5) -0.0034(5) -0.0020(5)
C421 0.0156(5) 0.0162(5) 0.0168(5) -0.0012(4) 0.0022(4) 0.0006(4)
C422 0.0215(7) 0.0171(6) 0.0509(10) -0.0003(6) 0.0103(6) -0.0018(5)
C423 0.0294(7) 0.0164(6) 0.0394(8) -0.0001(6) 0.0072(6) 0.0028(5)
C424 0.0241(7) 0.0228(6) 0.0212(6) -0.0018(5) -0.0001(5) 0.0082(5)
C425 0.0161(6) 0.0251(7) 0.0378(8) 0.0001(6) 0.0008(5) 0.0020(5)
C426 0.0157(6) 0.0176(6) 0.0278(6) 0.0006(5) 0.0012(5) -0.0003(5)
C431 0.0183(6) 0.0154(5) 0.0152(5) -0.0012(4) 0.0012(4) -0.0045(4)
C432 0.0218(6) 0.0234(6) 0.0197(6) -0.0060(5) 0.0036(5) -0.0042(5)
C433 0.0345(8) 0.0297(7) 0.0183(6) -0.0068(5) 0.0061(6) -0.0114(6)
C434 0.0409(9) 0.0322(8) 0.0151(6) 0.0024(5) -0.0044(6) -0.0130(7)
C435 0.0306(8) 0.0271(7) 0.0237(7) 0.0067(5) -0.0061(6) -0.0034(6)
C436 0.0234(6) 0.0184(6) 0.0188(6) 0.0014(5) 0.0002(5) -0.0004(5)
P1 0.02343(18) 0.02790(18) 0.01559(15) 0.00204(13) -0.00062(12) 0.00327(14)
P2 0.02049(17) 0.01870(16) 0.02300(17) 0.00028(12) -0.00143(13) 0.00217(13)
O1 0.0266(10) 0.0461(15) 0.0189(8) 0.0073(8) 0.0040(7) 0.0115(10)
O2 0.0223(17) 0.0164(13) 0.0155(10) 0.0009(8) 0.0012(10) 0.0002(11)
O11 0.0396(13) 0.0372(14) 0.0281(12) -0.0127(10) -0.0050(10) 0.0035(11)
O12 0.0470(17) 0.0263(10) 0.0263(11) 0.0097(8) 0.0084(11) 0.0116(10)
O21 0.0298(13) 0.0197(9) 0.0349(15) 0.0058(10) 0.0063(10) -0.0007(9)
O22 0.0177(11) 0.040(3) 0.0323(18) 0.0044(14) 0.0031(10) 0.0057(12)
O1A 0.0338(17) 0.0214(14) 0.0399(18) -0.0108(12) -0.0184(14) 0.0094(13)
O2A 0.023(2) 0.024(2) 0.0203(18) 0.0000(14) 0.0038(16) -0.0029(16)
O11A 0.0299(16) 0.051(2) 0.0243(15) -0.0094(15) -0.0117(12) 0.0067(16)
O12A 0.036(2) 0.0311(14) 0.0218(14) 0.0031(11) 0.0103(14) 0.0007(13)
O21A 0.044(2) 0.0171(13) 0.0256(17) 0.0037(11) 0.0002(14) -0.0042(15)
O22A 0.032(2) 0.024(3) 0.030(3) -0.0009(17) 0.009(2) 0.0035(17)

loop_
_atom_type_symbol
_atom_type_description
_atom_type_scat_dispersion_real
_atom_type_scat_dispersion_imag
_atom_type_scat_source
C C 0.0033 0.0016 'International Tables Vol C Tables 4.2.6.8 and 6.1.1.4'
H H 0.0000 0.0000 'International Tables Vol C Tables 4.2.6.8 and 6.1.1.4'
N N 0.0061 0.0033 'International Tables Vol C Tables 4.2.6.8 and 6.1.1.4'
O O 0.0106 0.0060 'International Tables Vol C Tables 4.2.6.8 and 6.1.1.4'
P P 0.1023 0.0942 'International Tables Vol C Tables 4.2.6.8 and 6.1.1.4'

loop_
_geom_angle_atom_site_label_1
_geom_angle_atom_site_label_2
_geom_angle_atom_site_label_3
_geom_angle
_geom_angle_site_symmetry_1
_geom_angle_site_symmetry_3
P4 N1 P3 144.00(8) . .
N1 P3 C331 109.42(6) . .
N1 P3 C321 116.03(6) . .
C331 P3 C321 108.06(6) . .
N1 P3 C311 108.48(7) . .
C331 P3 C311 107.56(6) . .
C321 P3 C311 106.98(6) . .
C316 C311 C312 120.20(14) . .
C316 C311 P3 119.11(12) . .
C312 C311 P3 120.67(12) . .
C313 C312 C311 119.61(19) . .
C313 C312 H312 120.2 . .
C311 C312 H312 120.2 . .
C314 C313 C312 120.4(2) . .
C314 C313 H313 119.8 . .
C312 C313 H313 119.8 . .
C313 C314 C315 120.31(16) . .
C313 C314 H314 119.8 . .
C315 C314 H314 119.8 . .
C314 C315 C316 120.5(2) . .
C314 C315 H315 119.8 . .
C316 C315 H315 119.8 . .
C311 C316 C315 118.99(19) . .
C311 C316 H316 120.5 . .
C315 C316 H316 120.5 . .
C326 C321 C322 119.61(12) . .
C326 C321 P3 121.78(10) . .
C322 C321 P3 118.42(10) . .
C323 C322 C321 120.30(13) . .
C323 C322 H322 119.9 . .
C321 C322 H322 119.9 . .
C324 C323 C322 119.64(13) . .
C324 C323 H323 120.2 . .
C322 C323 H323 120.2 . .
C323 C324 C325 120.60(13) . .
C323 C324 H324 119.7 . .
C325 C324 H324 119.7 . .
C324 C325 C326 120.24(13) . .
C324 C325 H325 119.9 . .
C326 C325 H325 119.9 . .
C325 C326 C321 119.58(12) . .
C325 C326 H326 120.2 . .
C321 C326 H326 120.2 . .
C336 C331 C332 119.70(12) . .
C336 C331 P3 119.77(10) . .
C332 C331 P3 120.52(10) . .
C333 C332 C331 120.00(13) . .
C333 C332 H332 120.0 . .
C331 C332 H332 120.0 . .
C332 C333 C334 120.01(13) . .
C332 C333 H333 120.0 . .
C334 C333 H333 120.0 . .
C335 C334 C333 120.23(12) . .
C335 C334 H334 119.9 . .
C333 C334 H334 119.9 . .
C334 C335 C336 120.32(13) . .
C334 C335 H335 119.8 . .
C336 C335 H335 119.8 . .
C335 C336 C331 119.74(12) . .
C335 C336 H336 120.1 . .
C331 C336 H336 120.1 . .
N1 P4 C431 114.58(6) . .
N1 P4 C411 108.42(6) . .
C431 P4 C411 107.14(6) . .
N1 P4 C421 112.43(6) . .
C431 P4 C421 106.45(6) . .
C411 P4 C421 107.48(6) . .
C416 C411 C412 120.13(12) . .
C416 C411 P4 120.71(10) . .
C412 C411 P4 119.13(10) . .
C411 C412 C413 119.02(14) . .
C411 C412 H412 120.5 . .
C413 C412 H412 120.5 . .
C414 C413 C412 120.61(14) . .
C414 C413 H413 119.7 . .
C412 C413 H413 119.7 . .
C415 C414 C413 120.42(14) . .
C415 C414 H414 119.8 . .
C413 C414 H414 119.8 . .
C414 C415 C416 119.62(15) . .
C414 C415 H415 120.2 . .
C416 C415 H415 120.2 . .
C415 C416 C411 120.19(14) . .
C415 C416 H416 119.9 . .
C411 C416 H416 119.9 . .
C426 C421 C422 119.13(12) . .
C426 C421 P4 122.09(10) . .
C422 C421 P4 118.70(10) . .
C423 C422 C421 120.54(14) . .
C423 C422 H422 119.7 . .
C421 C422 H422 119.7 . .
C424 C423 C422 119.94(14) . .
C424 C423 H423 120.0 . .
C422 C423 H423 120.0 . .
C423 C424 C425 120.15(13) . .
C423 C424 H424 119.9 . .
C425 C424 H424 119.9 . .
C424 C425 C426 120.08(13) . .
C424 C425 H425 120.0 . .
C426 C425 H425 120.0 . .
C421 C426 C425 120.14(13) . .
C421 C426 H426 119.9 . .
C425 C426 H426 119.9 . .
C432 C431 C436 119.84(12) . .
C432 C431 P4 121.74(10) . .
C436 C431 P4 118.40(10) . .
C433 C432 C431 119.68(14) . .
C433 C432 H432 120.2 . .
C431 C432 H432 120.2 . .
C434 C433 C432 120.21(14) . .
C434 C433 H433 119.9 . .
C432 C433 H433 119.9 . .
C433 C434 C435 120.42(13) . .
C433 C434 H434 119.8 . .
C435 C434 H434 119.8 . .
C434 C435 C436 120.03(15) . .
C434 C435 H435 120.0 . .
C436 C435 H435 120.0 . .
C435 C436 C431 119.81(13) . .
C435 C436 H436 120.1 . .
C431 C436 H436 120.1 . .
O11 P1 O12 117.87(15) . .
O11A P1 O1A 114.3(2) . .
O11A P1 O12A 118.1(2) . .
O1A P1 O12A 108.59(19) . .
O11 P1 O2 112.2(2) . .
O12 P1 O2 109.18(18) . .
O11 P1 O1 108.34(14) . .
O12 P1 O1 104.23(14) . .
O2 P1 O1 103.78(14) . .
O11A P1 O2A 109.0(3) . .
O1A P1 O2A 104.3(2) . .
O12A P1 O2A 100.7(3) . .
O21 P2 O22 122.1(2) . .
O22A P2 O21A 123.4(3) . .
O22A P2 O2A 104.0(4) . 5_577
O21A P2 O2A 97.2(3) . 5_577
O22A P2 O1A 112.6(3) . .
O21A P2 O1A 102.6(2) . .
O2A P2 O1A 116.9(2) 5_577 .
O21 P2 O1 110.52(14) . .
O22 P2 O1 105.00(19) . .
O21 P2 O2 108.03(19) . 5_577
O22 P2 O2 115.7(3) . 5_577
O1 P2 O2 90.87(16) . 5_577
P1 O1 P2 132.82(15) . .
P1 O2 P2 129.2(3) . 5_577
P1 O12 H12 109.5 . .
P1 O1A P2 141.6(2) . .
P2 O2A P1 128.7(4) 5_577 .
P1 O12A H12A 109.5 . .

loop_
_geom_bond_atom_site_label_1
_geom_bond_atom_site_label_2
_geom_bond_distance
_geom_bond_site_symmetry_2
N1 P4 1.5728(11) .
N1 P3 1.5774(11) .
P3 C331 1.7950(13) .
P3 C321 1.7951(13) .
P3 C311 1.8027(13) .
C311 C316 1.395(2) .
C311 C312 1.396(2) .
C312 C313 1.393(2) .
C312 H312 0.9500 .
C313 C314 1.372(4) .
C313 H313 0.9500 .
C314 C315 1.384(4) .
C314 H314 0.9500 .
C315 C316 1.401(2) .
C315 H315 0.9500 .
C316 H316 0.9500 .
C321 C326 1.3983(18) .
C321 C322 1.3999(18) .
C322 C323 1.387(2) .
C322 H322 0.9500 .
C323 C324 1.385(2) .
C323 H323 0.9500 .
C324 C325 1.385(2) .
C324 H324 0.9500 .
C325 C326 1.3902(19) .
C325 H325 0.9500 .
C326 H326 0.9500 .
C331 C336 1.3948(17) .
C331 C332 1.4032(18) .
C332 C333 1.3847(19) .
C332 H332 0.9500 .
C333 C334 1.388(2) .
C333 H333 0.9500 .
C334 C335 1.386(2) .
C334 H334 0.9500 .
C335 C336 1.3888(18) .
C335 H335 0.9500 .
C336 H336 0.9500 .
P4 C431 1.7965(13) .
P4 C411 1.7982(13) .
P4 C421 1.8004(13) .
C411 C416 1.3961(19) .
C411 C412 1.3971(18) .
C412 C413 1.397(2) .
C412 H412 0.9500 .
C413 C414 1.387(3) .
C413 H413 0.9500 .
C414 C415 1.384(2) .
C414 H414 0.9500 .
C415 C416 1.3954(19) .
C415 H415 0.9500 .
C416 H416 0.9500 .
C421 C426 1.3900(18) .
C421 C422 1.3975(19) .
C422 C423 1.384(2) .
C422 H422 0.9500 .
C423 C424 1.384(2) .
C423 H423 0.9500 .
C424 C425 1.384(2) .
C424 H424 0.9500 .
C425 C426 1.3933(19) .
C425 H425 0.9500 .
C426 H426 0.9500 .
C431 C432 1.4000(18) .
C431 C436 1.4005(19) .
C432 C433 1.393(2) .
C432 H432 0.9500 .
C433 C434 1.385(2) .
C433 H433 0.9500 .
C434 C435 1.389(2) .
C434 H434 0.9500 .
C435 C436 1.3911(19) .
C435 H435 0.9500 .
C436 H436 0.9500 .
P1 O11A 1.431(3) .
P1 O11 1.484(2) .
P1 O12 1.510(2) .
P1 O1A 1.529(2) .
P1 O12A 1.569(3) .
P1 O2 1.579(4) .
P1 O1 1.609(2) .
P1 O2A 1.641(6) .
P2 O22A 1.389(6) .
P2 O21 1.451(2) .
P2 O22 1.497(4) .
P2 O21A 1.559(3) .
P2 O2A 1.599(7) 5_577
P2 O1A 1.602(2) .
P2 O1 1.6177(18) .
P2 O2 1.654(4) 5_577
O2 P2 1.654(4) 5_577
O12 H12 0.8400 .
O2A P2 1.599(7) 5_577
O12A H12A 0.8400 .

loop_
_geom_hbond_atom_site_label_D
_geom_hbond_atom_site_label_H
_geom_hbond_atom_site_label_A
_geom_hbond_distance_DH
_geom_hbond_distance_HA
_geom_hbond_distance_DA
_geom_hbond_angle_DHA
_geom_hbond_site_symmetry_A
O12 H12 O21 0.84 1.96 2.731(5) 151.8 5_577
